data_4303599
loop_
_publ_author_name
'Shigehisa Akine'
'Yoko Morita'
'Fumihiko Utsuno'
'Tatsuya Nabeshima'

_publ_contact_author_address
;
Tsukuba, Ibaraki 305-8571, Japan
;
_publ_contact_author_email akine@chem.tsukuba.ac.jp
_publ_contact_author_fax +81-29-853-4527
_publ_contact_author_name 'Shigehisa Akine'
_publ_contact_author_phone +81-29-853-4527
_publ_section_title
;
Multiple Folding Structures Mediated by Metal Coordination of Acyclic
Multidentate Ligand
;
_journal_name_full 'Inorganic Chemistry'
_journal_page_first 10670
_journal_page_last 10678
_journal_paper_doi 10.1021/ic901372k
_journal_volume 48
_journal_year 2009
_chemical_formula_moiety C44H51BaN4O18.50Zn2
_chemical_formula_sum 'C44 H51 Ba N4 O18.5 Zn2'
_chemical_formula_weight 1199.97
_chemical_name_common '[LZn2Ba(OAc)2](H2O)(Et2O)0.5'
_chemical_name_systematic
; 
 ? 
;
_space_group_IT_number 2
_symmetry_cell_setting triclinic
_symmetry_space_group_name_Hall '-P 1'
_symmetry_space_group_name_H-M 'P -1'
_atom_sites_solution_hydrogens geom
_atom_sites_solution_primary direct
_atom_sites_solution_secondary difmap
_audit_creation_method SHELXL-97
_cell_angle_alpha 74.24(2)
_cell_angle_beta 89.487(18)
_cell_angle_gamma 77.833(16)
_cell_formula_units_Z 2
_cell_length_a 12.166(5)
_cell_length_b 13.771(6)
_cell_length_c 14.903(8)
_cell_measurement_reflns_used 19294
_cell_measurement_temperature 120
_cell_measurement_theta_max 25.50
_cell_measurement_theta_min 3.08
_cell_volume 2345.9(19)
_computing_cell_refinement 'Rapid AUTO (Rigaku Corp.)'
_computing_data_collection 'Rapid AUTO (Rigaku Corp.)'
_computing_data_reduction 'Rapid AUTO (Rigaku Corp.)'
_computing_molecular_graphics ORTEP-3
_computing_publication_material ORTEP-3
_computing_structure_refinement 'SHELXL-97 (Sheldrick, 1997)'
_computing_structure_solution 'DIRDIF99 (Beurskens et al., 1999)'
_diffrn_ambient_temperature 120
_diffrn_measured_fraction_theta_full 0.996
_diffrn_measured_fraction_theta_max 0.996
_diffrn_measurement_device_type 'Rigaku R-AXIS Rapid'
_diffrn_measurement_method IP
_diffrn_radiation_monochromator graphite
_diffrn_radiation_source 'fine-focus sealed tube'
_diffrn_radiation_type MoK\a
_diffrn_radiation_wavelength 0.71069
_diffrn_reflns_av_R_equivalents 0.0808
_diffrn_reflns_av_sigmaI/netI 0.1015
_diffrn_reflns_limit_h_max 14
_diffrn_reflns_limit_h_min -14
_diffrn_reflns_limit_k_max 16
_diffrn_reflns_limit_k_min -16
_diffrn_reflns_limit_l_max 18
_diffrn_reflns_limit_l_min -18
_diffrn_reflns_number 19294
_diffrn_reflns_theta_full 25.50
_diffrn_reflns_theta_max 25.50
_diffrn_reflns_theta_min 3.08
_diffrn_standards_decay_% 0
_diffrn_standards_interval_count 0
_diffrn_standards_interval_time 0
_diffrn_standards_number 0
_exptl_absorpt_coefficient_mu 1.926
_exptl_absorpt_correction_T_max 0.7610
_exptl_absorpt_correction_T_min 0.4778
_exptl_absorpt_correction_type multi-scan
_exptl_absorpt_process_details 'Rapid AUTO (Rigaku Corp.)'
_exptl_crystal_colour 'pale yellow'
_exptl_crystal_density_diffrn 1.699
_exptl_crystal_density_method 'not measured'
_exptl_crystal_description prismatic
_exptl_crystal_F_000 1214
_exptl_crystal_size_max 0.45
_exptl_crystal_size_mid 0.25
_exptl_crystal_size_min 0.15
_refine_diff_density_max 2.637
_refine_diff_density_min -1.313
_refine_diff_density_rms 0.163
_refine_ls_extinction_method none
_refine_ls_goodness_of_fit_ref 1.023
_refine_ls_hydrogen_treatment mixed
_refine_ls_matrix_type full
_refine_ls_number_parameters 659
_refine_ls_number_reflns 8711
_refine_ls_number_restraints 16
_refine_ls_restrained_S_all 1.023
_refine_ls_R_factor_all 0.0815
_refine_ls_R_factor_gt 0.0698
_refine_ls_shift/su_max 0.001
_refine_ls_shift/su_mean 0.000
_refine_ls_structure_factor_coef Fsqd
_refine_ls_weighting_details 'calc w=1/[\s^2^(Fo^2^)+(0.0556P)^2^+17.0250P] where P=(Fo^2^+2Fc^2^)/3'
_refine_ls_weighting_scheme calc
_refine_ls_wR_factor_gt 0.1697
_refine_ls_wR_factor_ref 0.1783
_reflns_number_gt 7087
_reflns_number_total 8711
_reflns_threshold_expression >2sigma(I)
_cod_data_source_file ic901372k_si_002_06.cif
_cod_data_source_block LZn2Ba
_cod_original_formula_sum 'C44 H51 Ba N4 O18.50 Zn2'
_cod_database_code 4303599

loop_
_symmetry_equiv_pos_as_xyz
'x, y, z'
'-x, -y, -z'

loop_
_atom_site_label
_atom_site_type_symbol
_atom_site_fract_x
_atom_site_fract_y
_atom_site_fract_z
_atom_site_U_iso_or_equiv
_atom_site_adp_type
_atom_site_occupancy
_atom_site_symmetry_multiplicity
_atom_site_calc_flag
_atom_site_refinement_flags
_atom_site_disorder_assembly
_atom_site_disorder_group
Ba1 Ba 0.57422(3) 0.26019(3) 0.30120(3) 0.02496(14) Uani 1 1 d . . .
Zn1 Zn 0.83568(6) 0.06627(5) 0.32866(5) 0.02412(19) Uani 1 1 d . . .
Zn2 Zn 0.31913(6) 0.46043(5) 0.27645(5) 0.02427(19) Uani 1 1 d . . .
C1 C 0.9727(5) 0.2487(5) 0.3676(5) 0.0264(13) Uani 1 1 d . . .
C2 C 0.8570(5) 0.2621(5) 0.3786(5) 0.0266(13) Uani 1 1 d . . .
C3 C 0.8035(5) 0.3482(5) 0.4118(4) 0.0247(13) Uani 1 1 d . . .
C4 C 0.8649(6) 0.4121(5) 0.4338(5) 0.0308(15) Uani 1 1 d . . .
H1 H 0.8284 0.4676 0.4572 0.037 Uiso 1 1 calc R . .
C5 C 0.9796(6) 0.3963(5) 0.4222(5) 0.0367(16) Uani 1 1 d . . .
H2 H 1.0212 0.4413 0.4373 0.044 Uiso 1 1 calc R . .
C6 C 1.0338(6) 0.3163(5) 0.3890(5) 0.0344(16) Uani 1 1 d . . .
H3 H 1.1124 0.3065 0.3804 0.041 Uiso 1 1 calc R . .
O1 O 0.7940(4) 0.2039(3) 0.3599(3) 0.0310(10) Uani 1 1 d . . .
O2 O 0.6896(4) 0.3576(3) 0.4189(3) 0.0299(10) Uani 1 1 d . . .
C7 C 0.6309(6) 0.4360(5) 0.4600(5) 0.0330(15) Uani 1 1 d . . .
H4 H 0.6635 0.4239 0.5230 0.049 Uiso 1 1 calc R . .
H5 H 0.5511 0.4333 0.4633 0.049 Uiso 1 1 calc R . .
H6 H 0.6383 0.5042 0.4215 0.049 Uiso 1 1 calc R . .
C8 C 1.0369(6) 0.1635(5) 0.3362(5) 0.0321(15) Uani 1 1 d . . .
H7 H 1.1129 0.1648 0.3219 0.039 Uiso 1 1 calc R . .
N1 N 0.9991(5) 0.0865(4) 0.3261(4) 0.0321(13) Uani 1 1 d . . .
O3 O 1.0822(4) 0.0201(4) 0.2889(4) 0.0398(12) Uani 1 1 d . . .
C9 C 1.1173(6) -0.0800(6) 0.3561(6) 0.0439(19) Uani 1 1 d . . .
H8 H 1.1505 -0.0701 0.4126 0.053 Uiso 1 1 calc R . .
H9 H 1.1774 -0.1227 0.3294 0.053 Uiso 1 1 calc R . .
C10 C 1.0261(6) -0.1388(5) 0.3852(5) 0.0364(16) Uani 1 1 d . . .
H10 H 1.0598 -0.2078 0.4271 0.044 Uiso 1 1 calc R . .
H11 H 0.9716 -0.1018 0.4209 0.044 Uiso 1 1 calc R . .
O4 O 0.9669(4) -0.1514(3) 0.3071(3) 0.0346(11) Uani 1 1 d . . .
N2 N 0.8819(5) -0.0620(4) 0.2680(4) 0.0297(12) Uani 1 1 d . . .
C11 C 0.8333(6) -0.0725(5) 0.1970(5) 0.0321(15) Uani 1 1 d . . .
H12 H 0.8591 -0.1355 0.1812 0.039 Uiso 1 1 calc R . .
C12 C 0.7423(6) 0.0024(5) 0.1378(5) 0.0305(14) Uani 1 1 d . . .
C13 C 0.6953(6) 0.0986(5) 0.1531(5) 0.0289(14) Uani 1 1 d . . .
C14 C 0.6086(6) 0.1646(5) 0.0875(5) 0.0338(15) Uani 1 1 d . . .
C15 C 0.5717(7) 0.1369(6) 0.0143(5) 0.0439(18) Uani 1 1 d . . .
H13 H 0.5144 0.1834 -0.0286 0.053 Uiso 1 1 calc R . .
C16 C 0.6184(7) 0.0396(6) 0.0026(5) 0.0431(18) Uani 1 1 d . . .
H14 H 0.5921 0.0193 -0.0478 0.052 Uiso 1 1 calc R . .
C17 C 0.7012(7) -0.0255(6) 0.0634(5) 0.0421(18) Uani 1 1 d . . .
H15 H 0.7320 -0.0917 0.0553 0.050 Uiso 1 1 calc R . .
O5 O 0.7252(4) 0.1300(3) 0.2223(3) 0.0300(10) Uani 1 1 d . . .
O6 O 0.5625(4) 0.2574(4) 0.1079(3) 0.0352(11) Uani 1 1 d . . .
C18 C 0.5177(7) 0.3454(6) 0.0310(6) 0.047(2) Uani 1 1 d . . .
H16 H 0.4754 0.4018 0.0552 0.057 Uiso 1 1 calc R . .
H17 H 0.4645 0.3266 -0.0079 0.057 Uiso 1 1 calc R . .
C19 C 0.6080(8) 0.3829(6) -0.0279(6) 0.048(2) Uani 1 1 d . . .
H18 H 0.6589 0.3234 -0.0423 0.058 Uiso 1 1 calc R . .
H19 H 0.5733 0.4311 -0.0877 0.058 Uiso 1 1 calc R . .
O7 O 0.6722(5) 0.4338(4) 0.0160(4) 0.0484(14) Uani 1 1 d . . .
C20 C 0.7629(7) 0.3668(6) 0.0769(6) 0.0445(19) Uani 1 1 d . . .
H20 H 0.8305 0.3516 0.0414 0.053 Uiso 1 1 calc R . .
H21 H 0.7421 0.3008 0.1095 0.053 Uiso 1 1 calc R . .
C21 C 0.7848(6) 0.4227(6) 0.1449(5) 0.0415(18) Uani 1 1 d . . .
H22 H 0.8531 0.3839 0.1849 0.050 Uiso 1 1 calc R . .
H23 H 0.7968 0.4920 0.1115 0.050 Uiso 1 1 calc R . .
O8 O 0.6869(4) 0.4323(4) 0.2021(3) 0.0344(11) Uani 1 1 d . . .
C22 C 0.6441(6) 0.5295(5) 0.2140(5) 0.0313(15) Uani 1 1 d . . .
C23 C 0.5318(5) 0.5449(5) 0.2393(4) 0.0273(14) Uani 1 1 d . . .
C24 C 0.4814(6) 0.6449(5) 0.2487(5) 0.0293(14) Uani 1 1 d . . .
C25 C 0.5460(6) 0.7211(5) 0.2357(5) 0.0378(16) Uani 1 1 d . . .
H24 H 0.5117 0.7874 0.2420 0.045 Uiso 1 1 calc R . .
C26 C 0.6553(6) 0.7025(6) 0.2144(6) 0.0412(18) Uani 1 1 d . . .
H25 H 0.6975 0.7546 0.2072 0.049 Uiso 1 1 calc R . .
C27 C 0.7052(6) 0.6062(6) 0.2034(5) 0.0398(17) Uani 1 1 d . . .
H26 H 0.7819 0.5927 0.1883 0.048 Uiso 1 1 calc R . .
O9 O 0.4771(4) 0.4686(3) 0.2518(3) 0.0276(10) Uani 1 1 d . . .
C28 C 0.3663(6) 0.6737(5) 0.2728(5) 0.0321(15) Uani 1 1 d . . .
H27 H 0.3426 0.7410 0.2809 0.039 Uiso 1 1 calc R . .
N3 N 0.2935(4) 0.6180(4) 0.2845(4) 0.0296(12) Uani 1 1 d . . .
O10 O 0.1902(4) 0.6729(4) 0.3097(4) 0.0391(12) Uani 1 1 d . . .
C29 C 0.1036(6) 0.6155(5) 0.3161(6) 0.0376(17) Uani 1 1 d . . .
H28 H 0.0470 0.6373 0.3589 0.045 Uiso 1 1 calc R . .
H29 H 0.1370 0.5412 0.3432 0.045 Uiso 1 1 calc R . .
C30 C 0.0461(6) 0.6303(6) 0.2235(6) 0.047(2) Uani 1 1 d . . .
H30 H -0.0105 0.5868 0.2328 0.057 Uiso 1 1 calc R . .
H31 H 0.0051 0.7033 0.2006 0.057 Uiso 1 1 calc R . .
O11 O 0.1189(4) 0.6059(4) 0.1528(4) 0.0421(12) Uani 1 1 d . . .
N4 N 0.1800(5) 0.5004(4) 0.1842(4) 0.0343(13) Uani 1 1 d . . .
C31 C 0.1448(6) 0.4450(6) 0.1386(5) 0.0387(17) Uani 1 1 d . . .
H32 H 0.0816 0.4778 0.0961 0.046 Uiso 1 1 calc R . .
C32 C 0.1920(6) 0.3378(6) 0.1459(5) 0.0392(17) Uani 1 1 d . . .
C33 C 0.2935(5) 0.2845(5) 0.1956(5) 0.0285(14) Uani 1 1 d . . .
C34 C 0.3328(5) 0.1792(5) 0.1957(5) 0.0298(14) Uani 1 1 d . . .
C35 C 0.2705(7) 0.1319(7) 0.1520(6) 0.0441(19) Uani 1 1 d . . .
H33 H 0.2969 0.0611 0.1545 0.053 Uiso 1 1 calc R . .
C36 C 0.1689(7) 0.1860(8) 0.1039(7) 0.058(2) Uani 1 1 d . . .
H34 H 0.1257 0.1518 0.0750 0.070 Uiso 1 1 calc R . .
C37 C 0.1312(7) 0.2882(8) 0.0982(7) 0.055(2) Uani 1 1 d . . .
H35 H 0.0642 0.3261 0.0622 0.066 Uiso 1 1 calc R . .
O12 O 0.3543(4) 0.3256(3) 0.2401(3) 0.0288(10) Uani 1 1 d . . .
O13 O 0.4331(4) 0.1309(3) 0.2458(3) 0.0318(10) Uani 1 1 d . . .
C38 C 0.4737(7) 0.0224(5) 0.2525(6) 0.0394(17) Uani 1 1 d . . .
H36 H 0.4142 -0.0151 0.2746 0.059 Uiso 1 1 calc R . .
H37 H 0.5395 -0.0057 0.2965 0.059 Uiso 1 1 calc R . .
H38 H 0.4950 0.0145 0.1909 0.059 Uiso 1 1 calc R . .
O14 O 0.6224(4) 0.0696(4) 0.4190(4) 0.0517(15) Uani 1 1 d D . .
O15 O 0.7968(4) -0.0223(4) 0.4476(3) 0.0338(11) Uani 1 1 d . . .
C39 C 0.6951(5) -0.0026(5) 0.4688(5) 0.0285(14) Uani 1 1 d . . .
C40 C 0.6640(6) -0.0689(5) 0.5582(5) 0.0373(16) Uani 1 1 d . . .
H39 H 0.6822 -0.0431 0.6102 0.056 Uiso 1 1 calc R . .
H40 H 0.7063 -0.1402 0.5679 0.056 Uiso 1 1 calc R . .
H41 H 0.5831 -0.0671 0.5554 0.056 Uiso 1 1 calc R . .
O16 O 0.4414(4) 0.2954(4) 0.4467(3) 0.0344(11) Uani 1 1 d D . .
O17 O 0.2749(4) 0.4019(3) 0.4056(3) 0.0308(10) Uani 1 1 d . . .
C41 C 0.3417(6) 0.3275(5) 0.4629(5) 0.0295(14) Uani 1 1 d . . .
C42 C 0.2947(6) 0.2787(6) 0.5536(5) 0.0374(16) Uani 1 1 d . . .
H42 H 0.3472 0.2145 0.5861 0.056 Uiso 1 1 calc R . .
H43 H 0.2222 0.2634 0.5410 0.056 Uiso 1 1 calc R . .
H44 H 0.2839 0.3264 0.5927 0.056 Uiso 1 1 calc R . .
O18 O 0.6079(6) 0.1846(5) 0.5890(5) 0.0617(17) Uani 1 1 d D . .
H45 H 0.628(7) 0.152(8) 0.548(6) 0.093 Uiso 1 1 d D . .
H46 H 0.547(5) 0.218(8) 0.555(4) 0.093 Uiso 1 1 d D . .
C43 C 0.1502(19) -0.1295(17) 0.1100(17) 0.066(6) Uani 0.50 1 d P A -1
H47 H 0.1861 -0.2031 0.1253 0.099 Uiso 0.50 1 calc PR A -1
H48 H 0.1123 -0.1142 0.1644 0.099 Uiso 0.50 1 calc PR A -1
H49 H 0.2076 -0.0883 0.0926 0.099 Uiso 0.50 1 calc PR A -1
C44 C 0.064(3) -0.103(3) 0.029(2) 0.092(11) Uani 0.50 1 d PU A -1
H50 H 0.1001 -0.1156 -0.0283 0.111 Uiso 0.50 1 calc PR A -1
H51 H 0.0039 -0.1420 0.0442 0.111 Uiso 0.50 1 calc PR A -1
O19 O 0.0214(14) 0.0100(15) 0.0179(12) 0.068(4) Uani 0.50 1 d P A -1
C45 C -0.0644(18) 0.060(2) -0.0575(19) 0.075(8) Uani 0.50 1 d PU A -1
H52 H -0.0297 0.0633 -0.1184 0.090 Uiso 0.50 1 calc PR A -1
H53 H -0.1227 0.0183 -0.0526 0.090 Uiso 0.50 1 calc PR A -1
C46 C -0.115(2) 0.161(2) -0.053(2) 0.102(11) Uani 0.50 1 d P A -1
H54 H -0.1722 0.1931 -0.1038 0.152 Uiso 0.50 1 calc PR A -1
H55 H -0.0569 0.2016 -0.0587 0.152 Uiso 0.50 1 calc PR A -1
H56 H -0.1496 0.1566 0.0072 0.152 Uiso 0.50 1 calc PR A -1

loop_
_atom_site_aniso_label
_atom_site_aniso_U_11
_atom_site_aniso_U_22
_atom_site_aniso_U_33
_atom_site_aniso_U_23
_atom_site_aniso_U_13
_atom_site_aniso_U_12
Ba1 0.0207(2) 0.0191(2) 0.0350(3) -0.01007(16) -0.00151(15) -0.00081(15)
Zn1 0.0215(4) 0.0177(4) 0.0329(4) -0.0093(3) 0.0003(3) -0.0007(3)
Zn2 0.0218(4) 0.0175(4) 0.0328(4) -0.0076(3) -0.0012(3) -0.0017(3)
C1 0.029(3) 0.017(3) 0.034(4) -0.005(3) -0.001(3) -0.009(3)
C2 0.026(3) 0.020(3) 0.034(4) -0.008(3) -0.004(3) -0.004(3)
C3 0.026(3) 0.017(3) 0.030(3) -0.005(2) -0.004(2) -0.005(2)
C4 0.033(4) 0.019(3) 0.041(4) -0.010(3) -0.005(3) -0.006(3)
C5 0.039(4) 0.028(4) 0.048(4) -0.011(3) -0.002(3) -0.015(3)
C6 0.028(4) 0.029(4) 0.045(4) -0.006(3) -0.003(3) -0.008(3)
O1 0.022(2) 0.022(2) 0.053(3) -0.020(2) -0.004(2) -0.0025(18)
O2 0.028(2) 0.020(2) 0.044(3) -0.016(2) 0.0004(19) -0.0029(18)
C7 0.038(4) 0.022(3) 0.041(4) -0.016(3) -0.002(3) -0.002(3)
C8 0.023(3) 0.028(3) 0.043(4) -0.007(3) 0.000(3) -0.004(3)
N1 0.024(3) 0.024(3) 0.047(4) -0.013(2) 0.004(2) 0.002(2)
O3 0.032(3) 0.027(3) 0.060(3) -0.016(2) 0.012(2) 0.000(2)
C9 0.022(4) 0.035(4) 0.071(6) -0.020(4) 0.000(3) 0.008(3)
C10 0.031(4) 0.025(3) 0.048(4) -0.011(3) -0.007(3) 0.006(3)
O4 0.033(3) 0.022(2) 0.046(3) -0.014(2) -0.004(2) 0.008(2)
N2 0.028(3) 0.022(3) 0.036(3) -0.008(2) 0.005(2) 0.001(2)
C11 0.037(4) 0.022(3) 0.038(4) -0.013(3) 0.005(3) -0.002(3)
C12 0.038(4) 0.023(3) 0.032(4) -0.007(3) 0.005(3) -0.007(3)
C13 0.033(4) 0.027(3) 0.029(4) -0.009(3) 0.005(3) -0.011(3)
C14 0.036(4) 0.029(4) 0.034(4) -0.009(3) 0.003(3) -0.001(3)
C15 0.051(5) 0.044(4) 0.032(4) -0.008(3) -0.009(3) -0.004(4)
C16 0.051(5) 0.046(5) 0.038(4) -0.022(4) -0.005(3) -0.009(4)
C17 0.050(5) 0.040(4) 0.039(4) -0.019(3) 0.005(3) -0.006(4)
O5 0.032(3) 0.024(2) 0.032(3) -0.0109(19) -0.0041(19) 0.0017(19)
O6 0.041(3) 0.027(2) 0.032(3) -0.005(2) -0.003(2) 0.002(2)
C18 0.054(5) 0.032(4) 0.044(5) -0.003(3) -0.021(4) 0.008(4)
C19 0.065(6) 0.037(4) 0.037(4) -0.006(3) -0.011(4) -0.005(4)
O7 0.062(4) 0.035(3) 0.044(3) -0.004(2) -0.010(3) -0.009(3)
C20 0.037(4) 0.037(4) 0.053(5) -0.010(4) 0.004(3) 0.001(3)
C21 0.031(4) 0.050(5) 0.043(4) -0.016(4) 0.003(3) -0.003(3)
O8 0.032(3) 0.034(3) 0.037(3) -0.012(2) 0.004(2) -0.006(2)
C22 0.038(4) 0.027(3) 0.026(3) -0.003(3) -0.004(3) -0.007(3)
C23 0.029(3) 0.031(3) 0.023(3) -0.005(3) -0.003(2) -0.011(3)
C24 0.036(4) 0.021(3) 0.030(4) -0.003(3) -0.003(3) -0.011(3)
C25 0.046(4) 0.025(4) 0.042(4) -0.004(3) -0.003(3) -0.014(3)
C26 0.043(4) 0.035(4) 0.049(5) -0.009(3) -0.001(3) -0.020(3)
C27 0.034(4) 0.049(5) 0.037(4) -0.008(3) 0.003(3) -0.016(3)
O9 0.028(2) 0.019(2) 0.035(3) -0.0081(18) -0.0002(18) -0.0042(18)
C28 0.037(4) 0.014(3) 0.041(4) -0.006(3) -0.006(3) 0.001(3)
N3 0.026(3) 0.020(3) 0.039(3) -0.007(2) -0.001(2) 0.002(2)
O10 0.033(3) 0.021(2) 0.064(4) -0.019(2) 0.009(2) 0.001(2)
C29 0.026(4) 0.026(4) 0.058(5) -0.012(3) 0.008(3) 0.000(3)
C30 0.032(4) 0.040(4) 0.059(5) -0.010(4) -0.004(4) 0.011(3)
O11 0.040(3) 0.027(3) 0.049(3) -0.006(2) -0.006(2) 0.009(2)
N4 0.032(3) 0.030(3) 0.036(3) -0.008(3) -0.006(2) 0.004(2)
C31 0.030(4) 0.047(4) 0.035(4) -0.012(3) -0.008(3) 0.003(3)
C32 0.035(4) 0.044(4) 0.045(4) -0.023(4) 0.001(3) -0.008(3)
C33 0.025(3) 0.035(4) 0.029(4) -0.014(3) 0.002(3) -0.006(3)
C34 0.029(4) 0.030(4) 0.037(4) -0.016(3) 0.006(3) -0.012(3)
C35 0.042(4) 0.048(5) 0.054(5) -0.034(4) 0.003(4) -0.011(4)
C36 0.052(5) 0.072(6) 0.074(6) -0.052(5) -0.002(4) -0.019(5)
C37 0.035(4) 0.072(6) 0.064(6) -0.040(5) -0.016(4) 0.002(4)
O12 0.026(2) 0.022(2) 0.043(3) -0.015(2) -0.0047(19) -0.0049(18)
O13 0.035(3) 0.019(2) 0.045(3) -0.014(2) 0.002(2) -0.0052(19)
C38 0.052(5) 0.015(3) 0.052(5) -0.012(3) 0.005(3) -0.007(3)
O14 0.027(3) 0.034(3) 0.076(4) 0.010(3) 0.001(3) 0.000(2)
O15 0.031(3) 0.029(2) 0.040(3) -0.010(2) 0.007(2) -0.003(2)
C39 0.028(4) 0.026(3) 0.038(4) -0.014(3) 0.004(3) -0.011(3)
C40 0.034(4) 0.029(4) 0.046(4) -0.005(3) 0.006(3) -0.008(3)
O16 0.025(3) 0.038(3) 0.038(3) -0.009(2) 0.0006(19) -0.004(2)
O17 0.033(3) 0.021(2) 0.038(3) -0.0061(19) 0.004(2) -0.0066(19)
C41 0.033(4) 0.028(3) 0.032(4) -0.013(3) 0.000(3) -0.011(3)
C42 0.041(4) 0.035(4) 0.036(4) -0.010(3) 0.002(3) -0.007(3)
O18 0.078(5) 0.044(4) 0.059(4) -0.015(3) -0.012(3) -0.002(3)
C43 0.071(14) 0.052(12) 0.078(15) -0.012(11) 0.008(11) -0.025(11)
C44 0.11(2) 0.076(17) 0.087(18) -0.031(15) 0.006(14) 0.007(15)
O19 0.069(12) 0.073(10) 0.073(13) -0.035(8) -0.002(9) -0.016(8)
C45 0.028(9) 0.087(16) 0.075(15) 0.031(13) 0.008(10) -0.007(11)
C46 0.071(18) 0.058(16) 0.14(3) 0.026(17) 0.011(17) 0.006(13)

loop_
_atom_type_symbol
_atom_type_description
_atom_type_scat_dispersion_real
_atom_type_scat_dispersion_imag
_atom_type_scat_source
C C 0.0033 0.0016 'International Tables Vol C Tables 4.2.6.8 and 6.1.1.4'
H H 0.0000 0.0000 'International Tables Vol C Tables 4.2.6.8 and 6.1.1.4'
Ba Ba -0.3244 2.2819 'International Tables Vol C Tables 4.2.6.8 and 6.1.1.4'
N N 0.0061 0.0033 'International Tables Vol C Tables 4.2.6.8 and 6.1.1.4'
O O 0.0106 0.0060 'International Tables Vol C Tables 4.2.6.8 and 6.1.1.4'
Zn Zn 0.2839 1.4301 'International Tables Vol C Tables 4.2.6.8 and 6.1.1.4'

loop_
_geom_angle_atom_site_label_1
_geom_angle_atom_site_label_2
_geom_angle_atom_site_label_3
_geom_angle
_geom_angle_site_symmetry_1
_geom_angle_site_symmetry_3
_geom_angle_publ_flag
O14 Ba1 O1 68.84(15) . . ?
O14 Ba1 O12 113.52(15) . . ?
O1 Ba1 O12 177.48(13) . . ?
O14 Ba1 O9 153.90(16) . . ?
O1 Ba1 O9 117.18(13) . . ?
O12 Ba1 O9 60.32(13) . . ?
O14 Ba1 O5 70.43(16) . . ?
O1 Ba1 O5 59.81(13) . . ?
O12 Ba1 O5 121.46(13) . . ?
O9 Ba1 O5 135.42(14) . . ?
O14 Ba1 O16 80.66(16) . . ?
O1 Ba1 O16 109.94(14) . . ?
O12 Ba1 O16 70.03(14) . . ?
O9 Ba1 O16 73.43(14) . . ?
O5 Ba1 O16 151.09(14) . . ?
O14 Ba1 O6 112.30(17) . . ?
O1 Ba1 O6 107.40(14) . . ?
O12 Ba1 O6 72.72(14) . . ?
O9 Ba1 O6 90.73(13) . . ?
O5 Ba1 O6 55.05(13) . . ?
O16 Ba1 O6 142.64(14) . . ?
O14 Ba1 O13 70.59(16) . . ?
O1 Ba1 O13 127.70(12) . . ?
O12 Ba1 O13 54.65(12) . . ?
O9 Ba1 O13 113.88(13) . . ?
O5 Ba1 O13 76.44(13) . . ?
O16 Ba1 O13 94.32(14) . . ?
O6 Ba1 O13 60.91(14) . . ?
O14 Ba1 O2 95.81(17) . . ?
O1 Ba1 O2 53.85(12) . . ?
O12 Ba1 O2 124.36(12) . . ?
O9 Ba1 O2 72.50(13) . . ?
O5 Ba1 O2 112.43(13) . . ?
O16 Ba1 O2 69.64(13) . . ?
O6 Ba1 O2 138.17(14) . . ?
O13 Ba1 O2 160.89(13) . . ?
O14 Ba1 O8 140.93(14) . . ?
O1 Ba1 O8 72.19(14) . . ?
O12 Ba1 O8 105.48(13) . . ?
O9 Ba1 O8 54.04(13) . . ?
O5 Ba1 O8 87.75(13) . . ?
O16 Ba1 O8 116.05(14) . . ?
O6 Ba1 O8 76.68(14) . . ?
O13 Ba1 O8 136.47(13) . . ?
O2 Ba1 O8 62.33(13) . . ?
O14 Ba1 Zn2 128.89(11) . . ?
O1 Ba1 Zn2 144.38(9) . . ?
O12 Ba1 Zn2 33.50(9) . . ?
O9 Ba1 Zn2 32.40(9) . . ?
O5 Ba1 Zn2 149.00(9) . . ?
O16 Ba1 Zn2 54.88(10) . . ?
O6 Ba1 Zn2 93.98(9) . . ?
O13 Ba1 Zn2 87.47(9) . . ?
O2 Ba1 Zn2 91.26(9) . . ?
O8 Ba1 Zn2 86.00(9) . . ?
O14 Ba1 Zn1 52.14(11) . . ?
O1 Ba1 Zn1 33.41(9) . . ?
O12 Ba1 Zn1 148.69(9) . . ?
O9 Ba1 Zn1 145.75(9) . . ?
O5 Ba1 Zn1 32.25(9) . . ?
O16 Ba1 Zn1 124.79(10) . . ?
O6 Ba1 Zn1 87.13(9) . . ?
O13 Ba1 Zn1 94.76(9) . . ?
O2 Ba1 Zn1 86.63(9) . . ?
O8 Ba1 Zn1 92.39(9) . . ?
Zn2 Ba1 Zn1 177.775(18) . . ?
O5 Zn1 O15 121.9(2) . . ?
O5 Zn1 O1 86.07(18) . . ?
O15 Zn1 O1 98.0(2) . . ?
O5 Zn1 N1 123.4(2) . . ?
O15 Zn1 N1 114.8(2) . . ?
O1 Zn1 N1 86.03(19) . . ?
O5 Zn1 N2 86.3(2) . . ?
O15 Zn1 N2 92.9(2) . . ?
O1 Zn1 N2 168.9(2) . . ?
N1 Zn1 N2 91.4(2) . . ?
O5 Zn1 Ba1 48.75(13) . . ?
O15 Zn1 Ba1 94.41(13) . . ?
O1 Zn1 Ba1 47.08(12) . . ?
N1 Zn1 Ba1 128.67(15) . . ?
N2 Zn1 Ba1 130.00(15) . . ?
O9 Zn2 O17 120.55(19) . . ?
O9 Zn2 O12 86.73(17) . . ?
O17 Zn2 O12 96.81(19) . . ?
O9 Zn2 N4 129.7(2) . . ?
O17 Zn2 N4 109.7(2) . . ?
O12 Zn2 N4 85.6(2) . . ?
O9 Zn2 N3 86.49(19) . . ?
O17 Zn2 N3 95.9(2) . . ?
O12 Zn2 N3 167.3(2) . . ?
N4 Zn2 N3 90.6(2) . . ?
O9 Zn2 Ba1 48.50(12) . . ?
O17 Zn2 Ba1 93.35(13) . . ?
O12 Zn2 Ba1 47.55(12) . . ?
N4 Zn2 Ba1 130.45(16) . . ?
N3 Zn2 Ba1 131.16(15) . . ?
C2 C1 C6 121.2(6) . . ?
C2 C1 C8 122.3(6) . . ?
C6 C1 C8 116.5(6) . . ?
O1 C2 C1 125.2(6) . . ?
O1 C2 C3 117.8(6) . . ?
C1 C2 C3 117.0(6) . . ?
O2 C3 C4 125.4(6) . . ?
O2 C3 C2 113.6(5) . . ?
C4 C3 C2 121.0(6) . . ?
C3 C4 C5 120.4(6) . . ?
C3 C4 H1 119.8 . . ?
C5 C4 H1 119.8 . . ?
C6 C5 C4 120.7(6) . . ?
C6 C5 H2 119.7 . . ?
C4 C5 H2 119.7 . . ?
C5 C6 C1 119.8(7) . . ?
C5 C6 H3 120.1 . . ?
C1 C6 H3 120.1 . . ?
C2 O1 Zn1 130.8(4) . . ?
C2 O1 Ba1 127.5(4) . . ?
Zn1 O1 Ba1 99.50(16) . . ?
C3 O2 C7 117.3(5) . . ?
C3 O2 Ba1 116.9(3) . . ?
C7 O2 Ba1 123.3(4) . . ?
O2 C7 H4 109.5 . . ?
O2 C7 H5 109.5 . . ?
H4 C7 H5 109.5 . . ?
O2 C7 H6 109.5 . . ?
H4 C7 H6 109.5 . . ?
H5 C7 H6 109.5 . . ?
N1 C8 C1 125.2(6) . . ?
N1 C8 H7 117.4 . . ?
C1 C8 H7 117.4 . . ?
C8 N1 O3 110.7(5) . . ?
C8 N1 Zn1 129.3(4) . . ?
O3 N1 Zn1 118.5(4) . . ?
N1 O3 C9 110.5(5) . . ?
O3 C9 C10 115.5(6) . . ?
O3 C9 H8 108.4 . . ?
C10 C9 H8 108.4 . . ?
O3 C9 H9 108.4 . . ?
C10 C9 H9 108.4 . . ?
H8 C9 H9 107.5 . . ?
O4 C10 C9 112.9(7) . . ?
O4 C10 H10 109.0 . . ?
C9 C10 H10 109.0 . . ?
O4 C10 H11 109.0 . . ?
C9 C10 H11 109.0 . . ?
H10 C10 H11 107.8 . . ?
N2 O4 C10 110.4(5) . . ?
C11 N2 O4 109.7(5) . . ?
C11 N2 Zn1 126.1(4) . . ?
O4 N2 Zn1 124.0(4) . . ?
N2 C11 C12 126.4(6) . . ?
N2 C11 H12 116.8 . . ?
C12 C11 H12 116.8 . . ?
C17 C12 C13 120.2(7) . . ?
C17 C12 C11 116.7(6) . . ?
C13 C12 C11 123.1(6) . . ?
O5 C13 C12 124.7(6) . . ?
O5 C13 C14 119.0(6) . . ?
C12 C13 C14 116.3(6) . . ?
C15 C14 O6 123.6(6) . . ?
C15 C14 C13 122.5(6) . . ?
O6 C14 C13 113.8(6) . . ?
C14 C15 C16 119.6(7) . . ?
C14 C15 H13 120.2 . . ?
C16 C15 H13 120.2 . . ?
C17 C16 C15 119.8(7) . . ?
C17 C16 H14 120.1 . . ?
C15 C16 H14 120.1 . . ?
C16 C17 C12 121.5(7) . . ?
C16 C17 H15 119.2 . . ?
C12 C17 H15 119.2 . . ?
C13 O5 Zn1 133.2(4) . . ?
C13 O5 Ba1 122.0(4) . . ?
Zn1 O5 Ba1 99.00(17) . . ?
C14 O6 C18 117.4(6) . . ?
C14 O6 Ba1 117.6(4) . . ?
C18 O6 Ba1 125.0(4) . . ?
O6 C18 C19 111.9(7) . . ?
O6 C18 H16 109.2 . . ?
C19 C18 H16 109.2 . . ?
O6 C18 H17 109.2 . . ?
C19 C18 H17 109.2 . . ?
H16 C18 H17 107.9 . . ?
O7 C19 C18 112.7(7) . . ?
O7 C19 H18 109.1 . . ?
C18 C19 H18 109.1 . . ?
O7 C19 H19 109.1 . . ?
C18 C19 H19 109.1 . . ?
H18 C19 H19 107.8 . . ?
C19 O7 C20 114.6(6) . . ?
O7 C20 C21 105.9(6) . . ?
O7 C20 H20 110.6 . . ?
C21 C20 H20 110.6 . . ?
O7 C20 H21 110.6 . . ?
C21 C20 H21 110.6 . . ?
H20 C20 H21 108.7 . . ?
O8 C21 C20 107.9(6) . . ?
O8 C21 H22 110.1 . . ?
C20 C21 H22 110.1 . . ?
O8 C21 H23 110.1 . . ?
C20 C21 H23 110.1 . . ?
H22 C21 H23 108.4 . . ?
C22 O8 C21 116.6(6) . . ?
C22 O8 Ba1 117.1(4) . . ?
C21 O8 Ba1 126.3(4) . . ?
O8 C22 C27 124.3(7) . . ?
O8 C22 C23 114.2(6) . . ?
C27 C22 C23 121.5(6) . . ?
O9 C23 C22 119.8(6) . . ?
O9 C23 C24 123.3(6) . . ?
C22 C23 C24 116.9(6) . . ?
C25 C24 C23 119.6(6) . . ?
C25 C24 C28 116.6(6) . . ?
C23 C24 C28 123.8(6) . . ?
C26 C25 C24 121.9(7) . . ?
C26 C25 H24 119.0 . . ?
C24 C25 H24 119.0 . . ?
C25 C26 C27 119.2(7) . . ?
C25 C26 H25 120.4 . . ?
C27 C26 H25 120.4 . . ?
C22 C27 C26 120.8(7) . . ?
C22 C27 H26 119.6 . . ?
C26 C27 H26 119.6 . . ?
C23 O9 Zn2 133.0(4) . . ?
C23 O9 Ba1 125.9(4) . . ?
Zn2 O9 Ba1 99.10(17) . . ?
N3 C28 C24 126.4(6) . . ?
N3 C28 H27 116.8 . . ?
C24 C28 H27 116.8 . . ?
C28 N3 O10 109.8(5) . . ?
C28 N3 Zn2 126.8(4) . . ?
O10 N3 Zn2 123.3(4) . . ?
N3 O10 C29 111.2(5) . . ?
O10 C29 C30 112.8(6) . . ?
O10 C29 H28 109.0 . . ?
C30 C29 H28 109.0 . . ?
O10 C29 H29 109.0 . . ?
C30 C29 H29 109.0 . . ?
H28 C29 H29 107.8 . . ?
O11 C30 C29 115.3(6) . . ?
O11 C30 H30 108.5 . . ?
C29 C30 H30 108.5 . . ?
O11 C30 H31 108.5 . . ?
C29 C30 H31 108.5 . . ?
H30 C30 H31 107.5 . . ?
C30 O11 N4 109.9(5) . . ?
C31 N4 O11 110.6(5) . . ?
C31 N4 Zn2 128.6(5) . . ?
O11 N4 Zn2 120.3(4) . . ?
N4 C31 C32 126.2(7) . . ?
N4 C31 H32 116.9 . . ?
C32 C31 H32 116.9 . . ?
C33 C32 C37 120.7(7) . . ?
C33 C32 C31 122.7(7) . . ?
C37 C32 C31 116.6(7) . . ?
O12 C33 C32 124.0(6) . . ?
O12 C33 C34 118.7(6) . . ?
C32 C33 C34 117.3(6) . . ?
C35 C34 O13 124.5(6) . . ?
C35 C34 C33 120.9(7) . . ?
O13 C34 C33 114.6(5) . . ?
C34 C35 C36 120.8(7) . . ?
C34 C35 H33 119.6 . . ?
C36 C35 H33 119.6 . . ?
C37 C36 C35 120.1(8) . . ?
C37 C36 H34 120.0 . . ?
C35 C36 H34 120.0 . . ?
C36 C37 C32 120.1(8) . . ?
C36 C37 H35 120.0 . . ?
C32 C37 H35 120.0 . . ?
C33 O12 Zn2 131.4(4) . . ?
C33 O12 Ba1 129.5(4) . . ?
Zn2 O12 Ba1 98.95(16) . . ?
C34 O13 C38 116.9(5) . . ?
C34 O13 Ba1 118.8(4) . . ?
C38 O13 Ba1 123.2(4) . . ?
O13 C38 H36 109.5 . . ?
O13 C38 H37 109.5 . . ?
H36 C38 H37 109.5 . . ?
O13 C38 H38 109.5 . . ?
H36 C38 H38 109.5 . . ?
H37 C38 H38 109.5 . . ?
C39 O14 Ba1 147.7(4) . . ?
C39 O15 Zn1 116.4(4) . . ?
O14 C39 O15 122.8(6) . . ?
O14 C39 C40 120.1(6) . . ?
O15 C39 C40 117.1(6) . . ?
C39 C40 H39 109.5 . . ?
C39 C40 H40 109.5 . . ?
H39 C40 H40 109.5 . . ?
C39 C40 H41 109.5 . . ?
H39 C40 H41 109.5 . . ?
H40 C40 H41 109.5 . . ?
C41 O16 Ba1 140.9(4) . . ?
C41 O17 Zn2 120.7(4) . . ?
O16 C41 O17 123.1(6) . . ?
O16 C41 C42 120.3(6) . . ?
O17 C41 C42 116.6(6) . . ?
C41 C42 H42 109.5 . . ?
C41 C42 H43 109.5 . . ?
H42 C42 H43 109.5 . . ?
C41 C42 H44 109.5 . . ?
H42 C42 H44 109.5 . . ?
H43 C42 H44 109.5 . . ?
H45 O18 H46 89(9) . . ?
C44 C43 H47 109.5 . . ?
C44 C43 H48 109.5 . . ?
H47 C43 H48 109.5 . . ?
C44 C43 H49 109.5 . . ?
H47 C43 H49 109.5 . . ?
H48 C43 H49 109.5 . . ?
O19 C44 C43 100(2) . . ?
O19 C44 H50 111.7 . . ?
C43 C44 H50 111.7 . . ?
O19 C44 H51 111.7 . . ?
C43 C44 H51 111.7 . . ?
H50 C44 H51 109.5 . . ?
C45 O19 C44 113.6(19) . . ?
C46 C45 O19 110(3) . . ?
C46 C45 H52 109.6 . . ?
O19 C45 H52 109.6 . . ?
C46 C45 H53 109.6 . . ?
O19 C45 H53 109.6 . . ?
H52 C45 H53 108.1 . . ?
C45 C46 H54 109.5 . . ?
C45 C46 H55 109.5 . . ?
H54 C46 H55 109.5 . . ?
C45 C46 H56 109.5 . . ?
H54 C46 H56 109.5 . . ?
H55 C46 H56 109.5 . . ?

loop_
_geom_bond_atom_site_label_1
_geom_bond_atom_site_label_2
_geom_bond_distance
_geom_bond_site_symmetry_2
_geom_bond_publ_flag
Ba1 O14 2.680(5) . ?
Ba1 O1 2.704(4) . ?
Ba1 O12 2.717(4) . ?
Ba1 O9 2.759(4) . ?
Ba1 O5 2.773(4) . ?
Ba1 O16 2.780(5) . ?
Ba1 O6 2.896(5) . ?
Ba1 O13 2.986(5) . ?
Ba1 O2 2.994(4) . ?
Ba1 O8 3.019(5) . ?
Ba1 Zn2 3.6375(14) . ?
Ba1 Zn1 3.6423(14) . ?
Zn1 O5 1.968(4) . ?
Zn1 O15 1.976(5) . ?
Zn1 O1 2.034(4) . ?
Zn1 N1 2.063(6) . ?
Zn1 N2 2.166(5) . ?
Zn2 O9 1.974(4) . ?
Zn2 O17 1.992(5) . ?
Zn2 O12 2.032(4) . ?
Zn2 N4 2.073(6) . ?
Zn2 N3 2.162(5) . ?
C1 C2 1.394(9) . ?
C1 C6 1.406(9) . ?
C1 C8 1.454(9) . ?
C2 O1 1.301(7) . ?
C2 C3 1.435(9) . ?
C3 O2 1.370(8) . ?
C3 C4 1.371(9) . ?
C4 C5 1.384(10) . ?
C4 H1 0.9500 . ?
C5 C6 1.370(10) . ?
C5 H2 0.9500 . ?
C6 H3 0.9500 . ?
O2 C7 1.441(7) . ?
C7 H4 0.9800 . ?
C7 H5 0.9800 . ?
C7 H6 0.9800 . ?
C8 N1 1.285(9) . ?
C8 H7 0.9500 . ?
N1 O3 1.429(7) . ?
O3 C9 1.448(9) . ?
C9 C10 1.501(11) . ?
C9 H8 0.9900 . ?
C9 H9 0.9900 . ?
C10 O4 1.443(9) . ?
C10 H10 0.9900 . ?
C10 H11 0.9900 . ?
O4 N2 1.417(7) . ?
N2 C11 1.274(9) . ?
C11 C12 1.453(10) . ?
C11 H12 0.9500 . ?
C12 C17 1.397(10) . ?
C12 C13 1.406(9) . ?
C13 O5 1.304(8) . ?
C13 C14 1.423(10) . ?
C14 C15 1.357(10) . ?
C14 O6 1.396(8) . ?
C15 C16 1.397(11) . ?
C15 H13 0.9500 . ?
C16 C17 1.354(11) . ?
C16 H14 0.9500 . ?
C17 H15 0.9500 . ?
O6 C18 1.434(8) . ?
C18 C19 1.490(13) . ?
C18 H16 0.9900 . ?
C18 H17 0.9900 . ?
C19 O7 1.421(10) . ?
C19 H18 0.9900 . ?
C19 H19 0.9900 . ?
O7 C20 1.424(9) . ?
C20 C21 1.486(11) . ?
C20 H20 0.9900 . ?
C20 H21 0.9900 . ?
C21 O8 1.462(8) . ?
C21 H22 0.9900 . ?
C21 H23 0.9900 . ?
O8 C22 1.388(8) . ?
C22 C27 1.389(10) . ?
C22 C23 1.402(9) . ?
C23 O9 1.330(8) . ?
C23 C24 1.428(9) . ?
C24 C25 1.412(9) . ?
C24 C28 1.442(10) . ?
C25 C26 1.351(11) . ?
C25 H24 0.9500 . ?
C26 C27 1.390(11) . ?
C26 H25 0.9500 . ?
C27 H26 0.9500 . ?
C28 N3 1.270(9) . ?
C28 H27 0.9500 . ?
N3 O10 1.428(7) . ?
O10 C29 1.432(8) . ?
C29 C30 1.496(11) . ?
C29 H28 0.9900 . ?
C29 H29 0.9900 . ?
C30 O11 1.435(9) . ?
C30 H30 0.9900 . ?
C30 H31 0.9900 . ?
O11 N4 1.436(7) . ?
N4 C31 1.285(9) . ?
C31 C32 1.441(10) . ?
C31 H32 0.9500 . ?
C32 C33 1.397(10) . ?
C32 C37 1.416(11) . ?
C33 O12 1.302(8) . ?
C33 C34 1.428(9) . ?
C34 C35 1.368(10) . ?
C34 O13 1.376(8) . ?
C35 C36 1.390(12) . ?
C35 H33 0.9500 . ?
C36 C37 1.364(13) . ?
C36 H34 0.9500 . ?
C37 H35 0.9500 . ?
O13 C38 1.448(7) . ?
C38 H36 0.9800 . ?
C38 H37 0.9800 . ?
C38 H38 0.9800 . ?
O14 C39 1.250(8) . ?
O15 C39 1.266(8) . ?
C39 C40 1.493(10) . ?
C40 H39 0.9800 . ?
C40 H40 0.9800 . ?
C40 H41 0.9800 . ?
O16 C41 1.245(8) . ?
O17 C41 1.275(8) . ?
C41 C42 1.504(10) . ?
C42 H42 0.9800 . ?
C42 H43 0.9800 . ?
C42 H44 0.9800 . ?
O18 H45 0.858(19) . ?
O18 H46 0.864(19) . ?
C43 C44 1.52(4) . ?
C43 H47 0.9800 . ?
C43 H48 0.9800 . ?
C43 H49 0.9800 . ?
C44 O19 1.50(4) . ?
C44 H50 0.9900 . ?
C44 H51 0.9900 . ?
O19 C45 1.46(3) . ?
C45 C46 1.41(4) . ?
C45 H52 0.9900 . ?
C45 H53 0.9900 . ?
C46 H54 0.9800 . ?
C46 H55 0.9800 . ?
C46 H56 0.9800 . ?

loop_
_geom_torsion_atom_site_label_1
_geom_torsion_atom_site_label_2
_geom_torsion_atom_site_label_3
_geom_torsion_atom_site_label_4
_geom_torsion
_geom_torsion_site_symmetry_1
_geom_torsion_site_symmetry_2
_geom_torsion_site_symmetry_3
_geom_torsion_site_symmetry_4
_geom_torsion_publ_flag
O14 Ba1 Zn1 O5 115.9(3) . . . . ?
O1 Ba1 Zn1 O5 -133.7(3) . . . . ?
O12 Ba1 Zn1 O5 43.7(3) . . . . ?
O9 Ba1 Zn1 O5 -92.5(2) . . . . ?
O16 Ba1 Zn1 O5 153.7(2) . . . . ?
O6 Ba1 Zn1 O5 -5.4(2) . . . . ?
O13 Ba1 Zn1 O5 55.1(2) . . . . ?
O2 Ba1 Zn1 O5 -144.1(2) . . . . ?
O8 Ba1 Zn1 O5 -82.0(2) . . . . ?
O14 Ba1 Zn1 O15 -13.6(2) . . . . ?
O1 Ba1 Zn1 O15 96.8(2) . . . . ?
O12 Ba1 Zn1 O15 -85.8(2) . . . . ?
O9 Ba1 Zn1 O15 138.0(2) . . . . ?
O5 Ba1 Zn1 O15 -129.5(2) . . . . ?
O16 Ba1 Zn1 O15 24.16(19) . . . . ?
O6 Ba1 Zn1 O15 -134.95(18) . . . . ?
O13 Ba1 Zn1 O15 -74.46(17) . . . . ?
O2 Ba1 Zn1 O15 86.43(17) . . . . ?
O8 Ba1 Zn1 O15 148.52(17) . . . . ?
O14 Ba1 Zn1 O1 -110.4(3) . . . . ?
O12 Ba1 Zn1 O1 177.4(3) . . . . ?
O9 Ba1 Zn1 O1 41.2(3) . . . . ?
O5 Ba1 Zn1 O1 133.7(3) . . . . ?
O16 Ba1 Zn1 O1 -72.6(2) . . . . ?
O6 Ba1 Zn1 O1 128.3(2) . . . . ?
O13 Ba1 Zn1 O1 -171.2(2) . . . . ?
O2 Ba1 Zn1 O1 -10.3(2) . . . . ?
O8 Ba1 Zn1 O1 51.8(2) . . . . ?
O14 Ba1 Zn1 N1 -140.5(3) . . . . ?
O1 Ba1 Zn1 N1 -30.1(3) . . . . ?
O12 Ba1 Zn1 N1 147.3(3) . . . . ?
O9 Ba1 Zn1 N1 11.1(3) . . . . ?
O5 Ba1 Zn1 N1 103.6(3) . . . . ?
O16 Ba1 Zn1 N1 -102.7(2) . . . . ?
O6 Ba1 Zn1 N1 98.2(2) . . . . ?
O13 Ba1 Zn1 N1 158.7(2) . . . . ?
O2 Ba1 Zn1 N1 -40.4(2) . . . . ?
O8 Ba1 Zn1 N1 21.7(2) . . . . ?
O14 Ba1 Zn1 N2 84.0(3) . . . . ?
O1 Ba1 Zn1 N2 -165.6(3) . . . . ?
O12 Ba1 Zn1 N2 11.8(3) . . . . ?
O9 Ba1 Zn1 N2 -124.4(3) . . . . ?
O5 Ba1 Zn1 N2 -31.9(3) . . . . ?
O16 Ba1 Zn1 N2 121.8(2) . . . . ?
O6 Ba1 Zn1 N2 -37.4(2) . . . . ?
O13 Ba1 Zn1 N2 23.1(2) . . . . ?
O2 Ba1 Zn1 N2 -176.0(2) . . . . ?
O8 Ba1 Zn1 N2 -113.9(2) . . . . ?
O14 Ba1 Zn2 O9 151.9(3) . . . . ?
O1 Ba1 Zn2 O9 42.7(3) . . . . ?
O12 Ba1 Zn2 O9 -134.9(3) . . . . ?
O5 Ba1 Zn2 O9 -87.6(3) . . . . ?
O16 Ba1 Zn2 O9 117.2(2) . . . . ?
O6 Ba1 Zn2 O9 -85.1(2) . . . . ?
O13 Ba1 Zn2 O9 -145.7(2) . . . . ?
O2 Ba1 Zn2 O9 53.4(2) . . . . ?
O8 Ba1 Zn2 O9 -8.7(2) . . . . ?
O14 Ba1 Zn2 O17 23.0(2) . . . . ?
O1 Ba1 Zn2 O17 -86.2(2) . . . . ?
O12 Ba1 Zn2 O17 96.2(2) . . . . ?
O9 Ba1 Zn2 O17 -128.9(2) . . . . ?
O5 Ba1 Zn2 O17 143.5(2) . . . . ?
O16 Ba1 Zn2 O17 -11.67(18) . . . . ?
O6 Ba1 Zn2 O17 146.02(17) . . . . ?
O13 Ba1 Zn2 O17 85.42(17) . . . . ?
O2 Ba1 Zn2 O17 -75.50(16) . . . . ?
O8 Ba1 Zn2 O17 -137.64(16) . . . . ?
O14 Ba1 Zn2 O12 -73.2(3) . . . . ?
O1 Ba1 Zn2 O12 177.6(3) . . . . ?
O9 Ba1 Zn2 O12 134.9(3) . . . . ?
O5 Ba1 Zn2 O12 47.3(3) . . . . ?
O16 Ba1 Zn2 O12 -107.8(2) . . . . ?
O6 Ba1 Zn2 O12 49.9(2) . . . . ?
O13 Ba1 Zn2 O12 -10.7(2) . . . . ?
O2 Ba1 Zn2 O12 -171.7(2) . . . . ?
O8 Ba1 Zn2 O12 126.2(2) . . . . ?
O14 Ba1 Zn2 N4 -96.5(3) . . . . ?
O1 Ba1 Zn2 N4 154.2(3) . . . . ?
O12 Ba1 Zn2 N4 -23.4(3) . . . . ?
O9 Ba1 Zn2 N4 111.6(3) . . . . ?
O5 Ba1 Zn2 N4 23.9(3) . . . . ?
O16 Ba1 Zn2 N4 -131.2(3) . . . . ?
O6 Ba1 Zn2 N4 26.5(3) . . . . ?
O13 Ba1 Zn2 N4 -34.1(2) . . . . ?
O2 Ba1 Zn2 N4 165.0(2) . . . . ?
O8 Ba1 Zn2 N4 102.8(2) . . . . ?
O14 Ba1 Zn2 N3 123.8(3) . . . . ?
O1 Ba1 Zn2 N3 14.6(3) . . . . ?
O12 Ba1 Zn2 N3 -163.0(3) . . . . ?
O9 Ba1 Zn2 N3 -28.1(3) . . . . ?
O5 Ba1 Zn2 N3 -115.7(3) . . . . ?
O16 Ba1 Zn2 N3 89.1(2) . . . . ?
O6 Ba1 Zn2 N3 -113.2(2) . . . . ?
O13 Ba1 Zn2 N3 -173.8(2) . . . . ?
O2 Ba1 Zn2 N3 25.3(2) . . . . ?
O8 Ba1 Zn2 N3 -36.8(2) . . . . ?
C6 C1 C2 O1 179.5(6) . . . . ?
C8 C1 C2 O1 -2.1(11) . . . . ?
C6 C1 C2 C3 0.5(10) . . . . ?
C8 C1 C2 C3 178.8(6) . . . . ?
O1 C2 C3 O2 -0.4(8) . . . . ?
C1 C2 C3 O2 178.7(6) . . . . ?
O1 C2 C3 C4 179.3(6) . . . . ?
C1 C2 C3 C4 -1.6(9) . . . . ?
O2 C3 C4 C5 -178.8(6) . . . . ?
C2 C3 C4 C5 1.6(10) . . . . ?
C3 C4 C5 C6 -0.4(11) . . . . ?
C4 C5 C6 C1 -0.8(11) . . . . ?
C2 C1 C6 C5 0.8(11) . . . . ?
C8 C1 C6 C5 -177.7(7) . . . . ?
C1 C2 O1 Zn1 10.1(10) . . . . ?
C3 C2 O1 Zn1 -170.9(4) . . . . ?
C1 C2 O1 Ba1 -149.4(5) . . . . ?
C3 C2 O1 Ba1 29.7(8) . . . . ?
O5 Zn1 O1 C2 -130.6(6) . . . . ?
O15 Zn1 O1 C2 107.8(6) . . . . ?
N1 Zn1 O1 C2 -6.7(6) . . . . ?
N2 Zn1 O1 C2 -83.9(12) . . . . ?
Ba1 Zn1 O1 C2 -163.6(7) . . . . ?
O5 Zn1 O1 Ba1 33.00(19) . . . . ?
O15 Zn1 O1 Ba1 -88.6(2) . . . . ?
N1 Zn1 O1 Ba1 156.9(2) . . . . ?
N2 Zn1 O1 Ba1 79.7(10) . . . . ?
O14 Ba1 O1 C2 -143.1(6) . . . . ?
O9 Ba1 O1 C2 9.0(6) . . . . ?
O5 Ba1 O1 C2 137.9(6) . . . . ?
O16 Ba1 O1 C2 -72.1(5) . . . . ?
O6 Ba1 O1 C2 109.1(5) . . . . ?
O13 Ba1 O1 C2 175.5(5) . . . . ?
O2 Ba1 O1 C2 -28.4(5) . . . . ?
O8 Ba1 O1 C2 39.9(5) . . . . ?
Zn2 Ba1 O1 C2 -15.1(6) . . . . ?
Zn1 Ba1 O1 C2 164.4(6) . . . . ?
O14 Ba1 O1 Zn1 52.5(2) . . . . ?
O9 Ba1 O1 Zn1 -155.37(16) . . . . ?
O5 Ba1 O1 Zn1 -26.50(16) . . . . ?
O16 Ba1 O1 Zn1 123.53(18) . . . . ?
O6 Ba1 O1 Zn1 -55.2(2) . . . . ?
O13 Ba1 O1 Zn1 11.1(3) . . . . ?
O2 Ba1 O1 Zn1 167.2(3) . . . . ?
O8 Ba1 O1 Zn1 -124.5(2) . . . . ?
Zn2 Ba1 O1 Zn1 -179.46(4) . . . . ?
C4 C3 O2 C7 -5.3(9) . . . . ?
C2 C3 O2 C7 174.3(6) . . . . ?
C4 C3 O2 Ba1 157.5(5) . . . . ?
C2 C3 O2 Ba1 -22.9(7) . . . . ?
O14 Ba1 O2 C3 83.2(4) . . . . ?
O1 Ba1 O2 C3 24.8(4) . . . . ?
O12 Ba1 O2 C3 -153.1(4) . . . . ?
O9 Ba1 O2 C3 -120.7(4) . . . . ?
O5 Ba1 O2 C3 12.0(4) . . . . ?
O16 Ba1 O2 C3 160.9(4) . . . . ?
O6 Ba1 O2 C3 -50.1(5) . . . . ?
O13 Ba1 O2 C3 126.6(5) . . . . ?
O8 Ba1 O2 C3 -62.7(4) . . . . ?
Zn2 Ba1 O2 C3 -147.5(4) . . . . ?
Zn1 Ba1 O2 C3 31.8(4) . . . . ?
O14 Ba1 O2 C7 -115.2(5) . . . . ?
O1 Ba1 O2 C7 -173.6(5) . . . . ?
O12 Ba1 O2 C7 8.6(5) . . . . ?
O9 Ba1 O2 C7 40.9(5) . . . . ?
O5 Ba1 O2 C7 173.6(4) . . . . ?
O16 Ba1 O2 C7 -37.4(5) . . . . ?
O6 Ba1 O2 C7 111.5(5) . . . . ?
O13 Ba1 O2 C7 -71.8(6) . . . . ?
O8 Ba1 O2 C7 98.9(5) . . . . ?
Zn2 Ba1 O2 C7 14.1(5) . . . . ?
Zn1 Ba1 O2 C7 -166.6(5) . . . . ?
C2 C1 C8 N1 -8.7(11) . . . . ?
C6 C1 C8 N1 169.7(7) . . . . ?
C1 C8 N1 O3 176.6(6) . . . . ?
C1 C8 N1 Zn1 11.0(11) . . . . ?
O5 Zn1 N1 C8 79.0(7) . . . . ?
O15 Zn1 N1 C8 -100.6(6) . . . . ?
O1 Zn1 N1 C8 -3.7(6) . . . . ?
N2 Zn1 N1 C8 165.5(7) . . . . ?
Ba1 Zn1 N1 C8 17.9(7) . . . . ?
O5 Zn1 N1 O3 -85.6(5) . . . . ?
O15 Zn1 N1 O3 94.8(5) . . . . ?
O1 Zn1 N1 O3 -168.3(5) . . . . ?
N2 Zn1 N1 O3 0.9(5) . . . . ?
Ba1 Zn1 N1 O3 -146.7(4) . . . . ?
C8 N1 O3 C9 114.8(7) . . . . ?
Zn1 N1 O3 C9 -77.8(6) . . . . ?
N1 O3 C9 C10 61.0(8) . . . . ?
O3 C9 C10 O4 54.3(8) . . . . ?
C9 C10 O4 N2 -82.9(6) . . . . ?
C10 O4 N2 C11 177.5(6) . . . . ?
C10 O4 N2 Zn1 -6.9(7) . . . . ?
O5 Zn1 N2 C11 -5.4(6) . . . . ?
O15 Zn1 N2 C11 116.3(6) . . . . ?
O1 Zn1 N2 C11 -52.1(13) . . . . ?
N1 Zn1 N2 C11 -128.8(6) . . . . ?
Ba1 Zn1 N2 C11 18.0(7) . . . . ?
O5 Zn1 N2 O4 179.7(5) . . . . ?
O15 Zn1 N2 O4 -58.5(5) . . . . ?
O1 Zn1 N2 O4 133.1(9) . . . . ?
N1 Zn1 N2 O4 56.4(5) . . . . ?
Ba1 Zn1 N2 O4 -156.8(4) . . . . ?
O4 N2 C11 C12 -179.7(6) . . . . ?
Zn1 N2 C11 C12 4.8(10) . . . . ?
N2 C11 C12 C17 -179.9(7) . . . . ?
N2 C11 C12 C13 -0.3(11) . . . . ?
C17 C12 C13 O5 177.5(7) . . . . ?
C11 C12 C13 O5 -2.0(11) . . . . ?
C17 C12 C13 C14 -2.1(10) . . . . ?
C11 C12 C13 C14 178.4(6) . . . . ?
O5 C13 C14 C15 -179.0(7) . . . . ?
C12 C13 C14 C15 0.6(11) . . . . ?
O5 C13 C14 O6 -1.7(9) . . . . ?
C12 C13 C14 O6 177.9(6) . . . . ?
O6 C14 C15 C16 -176.1(7) . . . . ?
C13 C14 C15 C16 0.9(12) . . . . ?
C14 C15 C16 C17 -1.0(13) . . . . ?
C15 C16 C17 C12 -0.5(13) . . . . ?
C13 C12 C17 C16 2.1(12) . . . . ?
C11 C12 C17 C16 -178.3(7) . . . . ?
C12 C13 O5 Zn1 -1.0(10) . . . . ?
C14 C13 O5 Zn1 178.6(5) . . . . ?
C12 C13 O5 Ba1 -148.3(5) . . . . ?
C14 C13 O5 Ba1 31.3(8) . . . . ?
O15 Zn1 O5 C13 -87.5(6) . . . . ?
O1 Zn1 O5 C13 175.6(6) . . . . ?
N1 Zn1 O5 C13 93.0(6) . . . . ?
N2 Zn1 O5 C13 3.7(6) . . . . ?
Ba1 Zn1 O5 C13 -152.3(7) . . . . ?
O15 Zn1 O5 Ba1 64.9(2) . . . . ?
O1 Zn1 O5 Ba1 -32.04(18) . . . . ?
N1 Zn1 O5 Ba1 -114.7(2) . . . . ?
N2 Zn1 O5 Ba1 156.1(2) . . . . ?
O14 Ba1 O5 C13 107.6(5) . . . . ?
O1 Ba1 O5 C13 -176.1(5) . . . . ?
O12 Ba1 O5 C13 1.4(5) . . . . ?
O9 Ba1 O5 C13 -76.7(5) . . . . ?
O16 Ba1 O5 C13 107.6(5) . . . . ?
O6 Ba1 O5 C13 -30.1(4) . . . . ?
O13 Ba1 O5 C13 33.7(5) . . . . ?
O2 Ba1 O5 C13 -164.2(4) . . . . ?
O8 Ba1 O5 C13 -105.4(5) . . . . ?
Zn2 Ba1 O5 C13 -27.0(6) . . . . ?
Zn1 Ba1 O5 C13 156.5(6) . . . . ?
O14 Ba1 O5 Zn1 -48.91(19) . . . . ?
O1 Ba1 O5 Zn1 27.42(16) . . . . ?
O12 Ba1 O5 Zn1 -155.12(16) . . . . ?
O9 Ba1 O5 Zn1 126.78(18) . . . . ?
O16 Ba1 O5 Zn1 -48.9(4) . . . . ?
O6 Ba1 O5 Zn1 173.4(3) . . . . ?
O13 Ba1 O5 Zn1 -122.8(2) . . . . ?
O2 Ba1 O5 Zn1 39.3(2) . . . . ?
O8 Ba1 O5 Zn1 98.07(18) . . . . ?
Zn2 Ba1 O5 Zn1 176.49(4) . . . . ?
C15 C14 O6 C18 -31.4(11) . . . . ?
C13 C14 O6 C18 151.3(6) . . . . ?
C15 C14 O6 Ba1 151.4(6) . . . . ?
C13 C14 O6 Ba1 -25.8(7) . . . . ?
O14 Ba1 O6 C14 -15.7(5) . . . . ?
O1 Ba1 O6 C14 58.0(5) . . . . ?
O12 Ba1 O6 C14 -124.6(5) . . . . ?
O9 Ba1 O6 C14 176.9(5) . . . . ?
O5 Ba1 O6 C14 27.5(4) . . . . ?
O16 Ba1 O6 C14 -120.1(5) . . . . ?
O13 Ba1 O6 C14 -66.0(5) . . . . ?
O2 Ba1 O6 C14 112.8(5) . . . . ?
O8 Ba1 O6 C14 124.2(5) . . . . ?
Zn2 Ba1 O6 C14 -150.9(5) . . . . ?
Zn1 Ba1 O6 C14 31.1(5) . . . . ?
O14 Ba1 O6 C18 167.4(5) . . . . ?
O1 Ba1 O6 C18 -118.9(6) . . . . ?
O12 Ba1 O6 C18 58.5(6) . . . . ?
O9 Ba1 O6 C18 0.0(6) . . . . ?
O5 Ba1 O6 C18 -149.4(6) . . . . ?
O16 Ba1 O6 C18 63.0(6) . . . . ?
O13 Ba1 O6 C18 117.1(6) . . . . ?
O2 Ba1 O6 C18 -64.1(6) . . . . ?
O8 Ba1 O6 C18 -52.7(6) . . . . ?
Zn2 Ba1 O6 C18 32.2(6) . . . . ?
Zn1 Ba1 O6 C18 -145.8(6) . . . . ?
C14 O6 C18 C19 -69.4(9) . . . . ?
Ba1 O6 C18 C19 107.5(6) . . . . ?
O6 C18 C19 O7 -72.8(8) . . . . ?
C18 C19 O7 C20 85.2(8) . . . . ?
C19 O7 C20 C21 -155.2(7) . . . . ?
O7 C20 C21 O8 66.6(8) . . . . ?
C20 C21 O8 C22 -132.2(6) . . . . ?
C20 C21 O8 Ba1 49.8(7) . . . . ?
O14 Ba1 O8 C22 -126.3(4) . . . . ?
O1 Ba1 O8 C22 -121.9(4) . . . . ?
O12 Ba1 O8 C22 57.1(4) . . . . ?
O9 Ba1 O8 C22 23.8(4) . . . . ?
O5 Ba1 O8 C22 179.2(4) . . . . ?
O16 Ba1 O8 C22 -17.9(5) . . . . ?
O6 Ba1 O8 C22 124.6(4) . . . . ?
O13 Ba1 O8 C22 111.7(4) . . . . ?
O2 Ba1 O8 C22 -63.9(4) . . . . ?
Zn2 Ba1 O8 C22 29.6(4) . . . . ?
Zn1 Ba1 O8 C22 -148.9(4) . . . . ?
O14 Ba1 O8 C21 51.7(6) . . . . ?
O1 Ba1 O8 C21 56.1(5) . . . . ?
O12 Ba1 O8 C21 -124.9(5) . . . . ?
O9 Ba1 O8 C21 -158.2(5) . . . . ?
O5 Ba1 O8 C21 -2.8(5) . . . . ?
O16 Ba1 O8 C21 160.1(5) . . . . ?
O6 Ba1 O8 C21 -57.4(5) . . . . ?
O13 Ba1 O8 C21 -70.4(5) . . . . ?
O2 Ba1 O8 C21 114.0(5) . . . . ?
Zn2 Ba1 O8 C21 -152.5(5) . . . . ?
Zn1 Ba1 O8 C21 29.1(5) . . . . ?
C21 O8 C22 C27 -22.1(9) . . . . ?
Ba1 O8 C22 C27 156.0(5) . . . . ?
C21 O8 C22 C23 158.6(6) . . . . ?
Ba1 O8 C22 C23 -23.2(7) . . . . ?
O8 C22 C23 O9 1.4(9) . . . . ?
C27 C22 C23 O9 -177.9(6) . . . . ?
O8 C22 C23 C24 -177.4(6) . . . . ?
C27 C22 C23 C24 3.3(10) . . . . ?
O9 C23 C24 C25 179.0(6) . . . . ?
C22 C23 C24 C25 -2.2(9) . . . . ?
O9 C23 C24 C28 0.2(10) . . . . ?
C22 C23 C24 C28 179.0(6) . . . . ?
C23 C24 C25 C26 0.0(11) . . . . ?
C28 C24 C25 C26 178.9(7) . . . . ?
C24 C25 C26 C27 1.2(12) . . . . ?
O8 C22 C27 C26 178.5(7) . . . . ?
C23 C22 C27 C26 -2.3(11) . . . . ?
C25 C26 C27 C22 -0.1(12) . . . . ?
C22 C23 O9 Zn2 -174.0(4) . . . . ?
C24 C23 O9 Zn2 4.7(9) . . . . ?
C22 C23 O9 Ba1 25.8(8) . . . . ?
C24 C23 O9 Ba1 -155.5(5) . . . . ?
O17 Zn2 O9 C23 -99.4(6) . . . . ?
O12 Zn2 O9 C23 164.6(6) . . . . ?
N4 Zn2 O9 C23 83.1(6) . . . . ?
N3 Zn2 O9 C23 -4.7(5) . . . . ?
Ba1 Zn2 O9 C23 -163.9(6) . . . . ?
O17 Zn2 O9 Ba1 64.4(2) . . . . ?
O12 Zn2 O9 Ba1 -31.55(17) . . . . ?
N4 Zn2 O9 Ba1 -113.0(2) . . . . ?
N3 Zn2 O9 Ba1 159.20(19) . . . . ?
O14 Ba1 O9 C23 109.1(5) . . . . ?
O1 Ba1 O9 C23 11.8(5) . . . . ?
O12 Ba1 O9 C23 -167.8(5) . . . . ?
O5 Ba1 O9 C23 -61.7(5) . . . . ?
O16 Ba1 O9 C23 116.1(5) . . . . ?
O6 Ba1 O9 C23 -98.2(5) . . . . ?
O13 Ba1 O9 C23 -156.5(4) . . . . ?
O2 Ba1 O9 C23 42.8(5) . . . . ?
O8 Ba1 O9 C23 -25.3(4) . . . . ?
Zn2 Ba1 O9 C23 165.5(6) . . . . ?
Zn1 Ba1 O9 C23 -12.3(6) . . . . ?
O14 Ba1 O9 Zn2 -56.4(4) . . . . ?
O1 Ba1 O9 Zn2 -153.66(16) . . . . ?
O12 Ba1 O9 Zn2 26.73(15) . . . . ?
O5 Ba1 O9 Zn2 132.85(17) . . . . ?
O16 Ba1 O9 Zn2 -49.35(17) . . . . ?
O6 Ba1 O9 Zn2 96.29(18) . . . . ?
O13 Ba1 O9 Zn2 38.0(2) . . . . ?
O2 Ba1 O9 Zn2 -122.68(19) . . . . ?
O8 Ba1 O9 Zn2 169.2(2) . . . . ?
Zn1 Ba1 O9 Zn2 -177.73(4) . . . . ?
C25 C24 C28 N3 177.5(7) . . . . ?
C23 C24 C28 N3 -3.6(11) . . . . ?
C24 C28 N3 O10 178.8(6) . . . . ?
C24 C28 N3 Zn2 2.2(10) . . . . ?
O9 Zn2 N3 C28 1.2(6) . . . . ?
O17 Zn2 N3 C28 121.6(6) . . . . ?
O12 Zn2 N3 C28 -56.6(12) . . . . ?
N4 Zn2 N3 C28 -128.6(6) . . . . ?
Ba1 Zn2 N3 C28 21.9(7) . . . . ?
O9 Zn2 N3 O10 -175.0(5) . . . . ?
O17 Zn2 N3 O10 -54.6(5) . . . . ?
O12 Zn2 N3 O10 127.2(8) . . . . ?
N4 Zn2 N3 O10 55.2(5) . . . . ?
Ba1 Zn2 N3 O10 -154.3(4) . . . . ?
C28 N3 O10 C29 175.4(6) . . . . ?
Zn2 N3 O10 C29 -7.9(7) . . . . ?
N3 O10 C29 C30 -83.8(7) . . . . ?
O10 C29 C30 O11 56.3(8) . . . . ?
C29 C30 O11 N4 58.0(8) . . . . ?
C30 O11 N4 C31 109.4(7) . . . . ?
C30 O11 N4 Zn2 -78.7(6) . . . . ?
O9 Zn2 N4 C31 87.1(7) . . . . ?
O17 Zn2 N4 C31 -90.6(7) . . . . ?
O12 Zn2 N4 C31 5.1(7) . . . . ?
N3 Zn2 N4 C31 173.0(7) . . . . ?
Ba1 Zn2 N4 C31 22.2(8) . . . . ?
O9 Zn2 N4 O11 -83.2(5) . . . . ?
O17 Zn2 N4 O11 99.2(5) . . . . ?
O12 Zn2 N4 O11 -165.2(5) . . . . ?
N3 Zn2 N4 O11 2.7(5) . . . . ?
Ba1 Zn2 N4 O11 -148.1(4) . . . . ?
O11 N4 C31 C32 174.9(7) . . . . ?
Zn2 N4 C31 C32 3.8(12) . . . . ?
N4 C31 C32 C33 -9.1(13) . . . . ?
N4 C31 C32 C37 172.2(8) . . . . ?
C37 C32 C33 O12 179.2(7) . . . . ?
C31 C32 C33 O12 0.5(12) . . . . ?
C37 C32 C33 C34 0.2(11) . . . . ?
C31 C32 C33 C34 -178.5(7) . . . . ?
O12 C33 C34 C35 178.3(7) . . . . ?
C32 C33 C34 C35 -2.7(10) . . . . ?
O12 C33 C34 O13 1.0(9) . . . . ?
C32 C33 C34 O13 -180.0(6) . . . . ?
O13 C34 C35 C36 178.9(8) . . . . ?
C33 C34 C35 C36 1.9(12) . . . . ?
C34 C35 C36 C37 1.4(14) . . . . ?
C35 C36 C37 C32 -3.8(15) . . . . ?
C33 C32 C37 C36 3.0(14) . . . . ?
C31 C32 C37 C36 -178.2(9) . . . . ?
C32 C33 O12 Zn2 13.0(10) . . . . ?
C34 C33 O12 Zn2 -168.0(5) . . . . ?
C32 C33 O12 Ba1 -161.9(5) . . . . ?
C34 C33 O12 Ba1 17.2(9) . . . . ?
O9 Zn2 O12 C33 -143.9(6) . . . . ?
O17 Zn2 O12 C33 95.7(6) . . . . ?
N4 Zn2 O12 C33 -13.6(6) . . . . ?
N3 Zn2 O12 C33 -86.1(10) . . . . ?
Ba1 Zn2 O12 C33 -176.0(7) . . . . ?
O9 Zn2 O12 Ba1 32.08(18) . . . . ?
O17 Zn2 O12 Ba1 -88.31(18) . . . . ?
N4 Zn2 O12 Ba1 162.4(2) . . . . ?
N3 Zn2 O12 Ba1 89.9(9) . . . . ?
O14 Ba1 O12 C33 -58.2(6) . . . . ?
O9 Ba1 O12 C33 150.2(6) . . . . ?
O5 Ba1 O12 C33 22.5(6) . . . . ?
O16 Ba1 O12 C33 -127.9(6) . . . . ?
O6 Ba1 O12 C33 49.1(5) . . . . ?
O13 Ba1 O12 C33 -17.1(5) . . . . ?
O2 Ba1 O12 C33 -173.8(5) . . . . ?
O8 Ba1 O12 C33 119.5(5) . . . . ?
Zn2 Ba1 O12 C33 176.1(6) . . . . ?
Zn1 Ba1 O12 C33 -3.1(7) . . . . ?
O14 Ba1 O12 Zn2 125.7(2) . . . . ?
O9 Ba1 O12 Zn2 -25.89(15) . . . . ?
O5 Ba1 O12 Zn2 -153.65(15) . . . . ?
O16 Ba1 O12 Zn2 55.94(17) . . . . ?
O6 Ba1 O12 Zn2 -127.0(2) . . . . ?
O13 Ba1 O12 Zn2 166.8(3) . . . . ?
O2 Ba1 O12 Zn2 10.1(2) . . . . ?
O8 Ba1 O12 Zn2 -56.7(2) . . . . ?
Zn1 Ba1 O12 Zn2 -179.25(4) . . . . ?
C35 C34 O13 C38 -0.4(10) . . . . ?
C33 C34 O13 C38 176.8(6) . . . . ?
C35 C34 O13 Ba1 167.8(6) . . . . ?
C33 C34 O13 Ba1 -15.1(7) . . . . ?
O14 Ba1 O13 C34 155.7(5) . . . . ?
O1 Ba1 O13 C34 -163.4(4) . . . . ?
O12 Ba1 O13 C34 15.4(4) . . . . ?
O9 Ba1 O13 C34 3.4(5) . . . . ?
O5 Ba1 O13 C34 -130.6(4) . . . . ?
O16 Ba1 O13 C34 77.2(4) . . . . ?
O6 Ba1 O13 C34 -73.3(4) . . . . ?
O2 Ba1 O13 C34 109.2(5) . . . . ?
O8 Ba1 O13 C34 -58.8(5) . . . . ?
Zn2 Ba1 O13 C34 22.7(4) . . . . ?
Zn1 Ba1 O13 C34 -157.3(4) . . . . ?
O14 Ba1 O13 C38 -36.9(5) . . . . ?
O1 Ba1 O13 C38 4.0(5) . . . . ?
O12 Ba1 O13 C38 -177.2(5) . . . . ?
O9 Ba1 O13 C38 170.8(5) . . . . ?
O5 Ba1 O13 C38 36.8(5) . . . . ?
O16 Ba1 O13 C38 -115.4(5) . . . . ?
O6 Ba1 O13 C38 94.1(5) . . . . ?
O2 Ba1 O13 C38 -83.4(6) . . . . ?
O8 Ba1 O13 C38 108.6(5) . . . . ?
Zn2 Ba1 O13 C38 -169.9(5) . . . . ?
Zn1 Ba1 O13 C38 10.1(5) . . . . ?
O1 Ba1 O14 C39 -1.2(9) . . . . ?
O12 Ba1 O14 C39 179.7(9) . . . . ?
O9 Ba1 O14 C39 -110.1(9) . . . . ?
O5 Ba1 O14 C39 63.0(9) . . . . ?
O16 Ba1 O14 C39 -117.0(10) . . . . ?
O6 Ba1 O14 C39 99.6(10) . . . . ?
O13 Ba1 O14 C39 145.0(10) . . . . ?
O2 Ba1 O14 C39 -48.8(10) . . . . ?
O8 Ba1 O14 C39 3.3(11) . . . . ?
Zn2 Ba1 O14 C39 -145.1(9) . . . . ?
Zn1 Ba1 O14 C39 32.4(9) . . . . ?
O5 Zn1 O15 C39 -29.5(5) . . . . ?
O1 Zn1 O15 C39 60.8(5) . . . . ?
N1 Zn1 O15 C39 150.1(4) . . . . ?
N2 Zn1 O15 C39 -117.0(5) . . . . ?
Ba1 Zn1 O15 C39 13.5(5) . . . . ?
Ba1 O14 C39 O15 -33.2(13) . . . . ?
Ba1 O14 C39 C40 145.9(7) . . . . ?
Zn1 O15 C39 O14 -1.0(9) . . . . ?
Zn1 O15 C39 C40 179.8(5) . . . . ?
O14 Ba1 O16 C41 -122.7(7) . . . . ?
O1 Ba1 O16 C41 173.9(7) . . . . ?
O12 Ba1 O16 C41 -3.4(7) . . . . ?
O9 Ba1 O16 C41 60.4(7) . . . . ?
O5 Ba1 O16 C41 -122.8(7) . . . . ?
O6 Ba1 O16 C41 -8.0(8) . . . . ?
O13 Ba1 O16 C41 -53.2(7) . . . . ?
O2 Ba1 O16 C41 137.4(7) . . . . ?
O8 Ba1 O16 C41 94.6(7) . . . . ?
Zn2 Ba1 O16 C41 30.6(6) . . . . ?
Zn1 Ba1 O16 C41 -152.1(6) . . . . ?
O9 Zn2 O17 C41 -34.7(5) . . . . ?
O12 Zn2 O17 C41 55.5(5) . . . . ?
N4 Zn2 O17 C41 143.2(5) . . . . ?
N3 Zn2 O17 C41 -124.1(5) . . . . ?
Ba1 Zn2 O17 C41 7.9(5) . . . . ?
Ba1 O16 C41 O17 -37.3(10) . . . . ?
Ba1 O16 C41 C42 142.9(6) . . . . ?
Zn2 O17 C41 O16 8.8(8) . . . . ?
Zn2 O17 C41 C42 -171.4(4) . . . . ?
C43 C44 O19 C45 179.6(17) . . . . ?
C44 O19 C45 C46 170(2) . . . . ?
